data_7213390
loop_
_publ_author_name
'Aggarwal, Varinder K.'
'Smith, Helen W.'
'Hynd, George'
'Jones, Ray V. H.'
'Fieldhouse, Robin'
'Spey, Sharon E.'

_publ_section_title
;
 Catalytic cyclopropanation of electron deficient alkenes mediated by
 chiral and achiral sulfides: scope and limitations in reactions involving
 phenyldiazomethane and ethyl diazoacetate
;
_journal_issue 19
_journal_name_full 'Journal of the Chemical Society, Perkin Transactions 1'
_journal_page_first 3267
_journal_paper_doi 10.1039/b004367m
_journal_year 2000
_chemical_formula_sum 'C22.5 H19 Br O1.5'
_chemical_formula_weight 393.29
_chemical_name_systematic
; 
 ? 
;
_space_group_IT_number 5
_symmetry_cell_setting monoclinic
_symmetry_space_group_name_Hall 'C 2y'
_symmetry_space_group_name_H-M 'C 1 2 1'
_atom_sites_solution_hydrogens geom
_atom_sites_solution_primary direct
_atom_sites_solution_secondary difmap
_audit_creation_method SHELXL-97
_cell_angle_alpha 90.00
_cell_angle_beta 111.784(6)
_cell_angle_gamma 90.00
_cell_formula_units_Z 4
_cell_length_a 24.604(8)
_cell_length_b 5.8049(18)
_cell_length_c 14.597(4)
_cell_measurement_reflns_used 35
_cell_measurement_temperature 150(2)
_cell_volume 1935.9(10)
_computing_structure_refinement 'SHELXL-97 (Sheldrick, 1997)'
_computing_structure_solution 'SHELXS-97 (Sheldrick, 1990)'
_diffrn_ambient_temperature 150(2)
_diffrn_measured_fraction_theta_full 0.918
_diffrn_measured_fraction_theta_max 0.918
_diffrn_radiation_monochromator graphite
_diffrn_radiation_source 'fine-focus sealed tube'
_diffrn_radiation_type MoK\a
_diffrn_radiation_wavelength 0.71073
_diffrn_reflns_av_R_equivalents 0.1182
_diffrn_reflns_av_sigmaI/netI 0.1227
_diffrn_reflns_limit_h_max 31
_diffrn_reflns_limit_h_min -30
_diffrn_reflns_limit_k_max 7
_diffrn_reflns_limit_k_min -3
_diffrn_reflns_limit_l_max 16
_diffrn_reflns_limit_l_min -18
_diffrn_reflns_number 4993
_diffrn_reflns_theta_full 28.37
_diffrn_reflns_theta_max 28.37
_diffrn_reflns_theta_min 1.50
_exptl_absorpt_coefficient_mu 2.132
_exptl_absorpt_correction_T_max 0.8151
_exptl_absorpt_correction_T_min 0.5672
_exptl_absorpt_correction_type multi-scan
_exptl_crystal_colour colourless
_exptl_crystal_density_diffrn 1.349
_exptl_crystal_density_method 'not measured'
_exptl_crystal_description block
_exptl_crystal_F_000 804
_exptl_crystal_size_max 0.30
_exptl_crystal_size_mid 0.20
_exptl_crystal_size_min 0.10
_refine_diff_density_max 1.025
_refine_diff_density_min -0.548
_refine_diff_density_rms 0.138
_refine_ls_abs_structure_details 'Flack H D (1983), Acta Cryst. A39, 876-881'
_refine_ls_abs_structure_Flack -0.03(3)
_refine_ls_extinction_method none
_refine_ls_goodness_of_fit_ref 0.929
_refine_ls_hydrogen_treatment mixed
_refine_ls_matrix_type full
_refine_ls_number_parameters 221
_refine_ls_number_reflns 2740
_refine_ls_number_restraints 2
_refine_ls_restrained_S_all 0.929
_refine_ls_R_factor_all 0.1212
_refine_ls_R_factor_gt 0.0658
_refine_ls_shift/su_max 0.000
_refine_ls_shift/su_mean 0.000
_refine_ls_structure_factor_coef Fsqd
_refine_ls_weighting_details 'calc w=1/[\s^2^(Fo^2^)+(0.1155P)^2^+0.0000P] where P=(Fo^2^+2Fc^2^)/3'
_refine_ls_weighting_scheme calc
_refine_ls_wR_factor_gt 0.1733
_refine_ls_wR_factor_ref 0.2006
_reflns_number_gt 1469
_reflns_number_total 2740
_reflns_threshold_expression >2sigma(I)
_cod_data_source_file b004367msup1.cif
_cod_data_source_block ova10m
_cod_depositor_comments
;
The following automatic conversions were performed:

'_symmetry_cell_setting' value 'Monoclinic' changed to 'monoclinic'
according to /home/saulius/struct/CIF-dictionaries/cif_core.dic
dictionary named 'cif_core.dic' version 2.4.2 from 2011-04-26.

Automatic conversion script
Id: cif_fix_values 1891 2012-01-12 08:04:46Z andrius 
;
_cod_original_sg_symbol_H-M C2
_cod_original_formula_sum 'C22.50 H19 Br O1.50'
_cod_database_code 7213390

loop_
_symmetry_equiv_pos_as_xyz
'x, y, z'
'-x, y, -z'
'x+1/2, y+1/2, z'
'-x+1/2, y+1/2, -z'

loop_
_atom_site_label
_atom_site_type_symbol
_atom_site_fract_x
_atom_site_fract_y
_atom_site_fract_z
_atom_site_U_iso_or_equiv
_atom_site_adp_type
_atom_site_occupancy
_atom_site_symmetry_multiplicity
_atom_site_calc_flag
_atom_site_refinement_flags
Br1 Br 0.19651(5) -0.2491(2) 0.12032(6) 0.0727(4) Uani 1 1 d .
O1 O 0.1379(2) 0.2568(15) -0.3310(4) 0.0493(13) Uani 1 1 d .
C1 C 0.1359(3) 0.0548(15) -0.3111(7) 0.043(2) Uani 1 1 d .
C2 C 0.1202(4) -0.1320(15) -0.3860(5) 0.0392(19) Uani 1 1 d .
H2 H 0.0925 -0.2504 -0.3791 0.047 Uiso 1 1 calc R
C3 C 0.1653(3) -0.2211(18) -0.4270(5) 0.0370(17) Uani 1 1 d .
H3 H 0.1609 -0.3890 -0.4435 0.044 Uiso 1 1 calc R
C4 C 0.1144(3) -0.0797(14) -0.4908(6) 0.0394(19) Uani 1 1 d .
H4 H 0.1248 0.0822 -0.5012 0.047 Uiso 1 1 calc R
C5 C 0.0681(3) -0.1832(13) -0.5784(6) 0.039(2) Uani 1 1 d .
C6 C 0.0439(4) -0.3980(17) -0.5741(8) 0.051(2) Uani 1 1 d .
H6 H 0.0575 -0.4827 -0.5142 0.061 Uiso 1 1 calc R
C7 C 0.0004(4) -0.4892(19) -0.6562(8) 0.055(3) Uani 1 1 d .
H7 H -0.0168 -0.6333 -0.6519 0.066 Uiso 1 1 calc R
C8 C -0.0181(4) -0.370(2) -0.7454(11) 0.068(4) Uani 1 1 d .
H8 H -0.0462 -0.4366 -0.8029 0.082 Uiso 1 1 calc R
C9 C 0.0040(4) -0.155(2) -0.7501(8) 0.065(3) Uani 1 1 d .
H9 H -0.0104 -0.0694 -0.8097 0.078 Uiso 1 1 calc R
C10 C 0.0492(4) -0.0605(18) -0.6641(7) 0.053(2) Uani 1 1 d .
H10 H 0.0657 0.0860 -0.6671 0.063 Uiso 1 1 calc R
C11 C 0.2281(4) -0.1436(15) -0.3857(6) 0.0384(18) Uani 1 1 d .
C12 C 0.2681(3) -0.2904(16) -0.3229(6) 0.044(2) Uani 1 1 d .
H12 H 0.2553 -0.4310 -0.3043 0.053 Uiso 1 1 calc R
C13 C 0.3277(3) -0.236(2) -0.2857(6) 0.051(2) Uani 1 1 d .
H13 H 0.3558 -0.3432 -0.2461 0.061 Uiso 1 1 calc R
C14 C 0.3451(4) -0.0201(18) -0.3079(6) 0.050(2) Uani 1 1 d .
H14 H 0.3851 0.0247 -0.2791 0.060 Uiso 1 1 calc R
C15 C 0.3051(4) 0.1258(17) -0.3705(6) 0.048(2) Uani 1 1 d .
H15 H 0.3175 0.2669 -0.3893 0.057 Uiso 1 1 calc R
C16 C 0.2458(4) 0.0687(14) -0.4072(6) 0.040(2) Uani 1 1 d .
H16 H 0.2177 0.1755 -0.4469 0.048 Uiso 1 1 calc R
C17 C 0.1492(3) -0.0226(14) -0.2057(6) 0.0392(19) Uani 1 1 d .
C18 C 0.1733(3) -0.244(2) -0.1747(5) 0.0413(16) Uani 1 1 d .
H18 H 0.1793 -0.3483 -0.2203 0.050 Uiso 1 1 calc R
C19 C 0.1881(4) -0.3066(14) -0.0763(6) 0.046(2) Uani 1 1 d .
H19 H 0.2049 -0.4530 -0.0535 0.055 Uiso 1 1 calc R
C20 C 0.1780(4) -0.1555(17) -0.0135(7) 0.048(2) Uani 1 1 d .
C21 C 0.1559(4) 0.0662(18) -0.0421(7) 0.053(2) Uani 1 1 d .
H21 H 0.1510 0.1706 0.0044 0.063 Uiso 1 1 calc R
C22 C 0.1414(4) 0.1292(15) -0.1392(6) 0.045(2) Uani 1 1 d .
H22 H 0.1260 0.2784 -0.1604 0.054 Uiso 1 1 calc R
O1S O 0.5000 0.785(6) 0.0000 0.199(9) Uiso 1 2 d SD
H1S H 0.5281 0.7384 -0.0120 0.298 Uiso 0.50 1 d PR
C1S C 0.5000 1.049(7) 0.0000 0.24(2) Uiso 1 2 d SD
H1S1 H 0.4704 1.1038 -0.0597 0.358 Uiso 0.50 1 d PR
H1S2 H 0.5376 1.1038 0.0040 0.358 Uiso 0.50 1 d PR
H1S3 H 0.4920 1.1038 0.0557 0.358 Uiso 0.50 1 d PR

loop_
_atom_site_aniso_label
_atom_site_aniso_U_11
_atom_site_aniso_U_22
_atom_site_aniso_U_33
_atom_site_aniso_U_23
_atom_site_aniso_U_13
_atom_site_aniso_U_12
Br1 0.1148(9) 0.0577(6) 0.0444(5) 0.0012(7) 0.0280(5) 0.0044(8)
O1 0.071(3) 0.030(3) 0.049(3) 0.001(4) 0.025(3) -0.004(4)
C1 0.038(4) 0.032(5) 0.057(6) -0.001(4) 0.015(4) -0.001(4)
C2 0.055(5) 0.037(4) 0.034(4) -0.005(4) 0.025(4) -0.006(4)
C3 0.043(4) 0.029(5) 0.040(4) 0.001(4) 0.017(3) 0.000(4)
C4 0.049(5) 0.028(4) 0.044(5) -0.001(4) 0.021(4) -0.005(4)
C5 0.042(4) 0.036(6) 0.039(4) -0.007(3) 0.014(4) 0.000(3)
C6 0.053(5) 0.041(6) 0.062(6) -0.006(5) 0.026(5) 0.002(4)
C7 0.054(6) 0.051(6) 0.065(7) -0.021(5) 0.026(5) -0.004(5)
C8 0.038(5) 0.073(8) 0.095(9) -0.034(7) 0.026(6) -0.006(5)
C9 0.054(6) 0.081(8) 0.048(6) 0.001(5) 0.005(5) 0.021(6)
C10 0.050(5) 0.051(6) 0.056(6) 0.005(5) 0.019(5) 0.003(5)
C11 0.045(4) 0.035(4) 0.043(5) -0.004(4) 0.025(4) 0.000(4)
C12 0.048(5) 0.038(6) 0.050(5) 0.009(4) 0.022(4) 0.007(4)
C13 0.047(4) 0.055(5) 0.055(5) 0.016(7) 0.025(4) 0.015(6)
C14 0.041(5) 0.068(7) 0.042(5) -0.012(5) 0.017(4) -0.013(5)
C15 0.057(5) 0.046(5) 0.044(5) 0.004(4) 0.023(4) 0.002(4)
C16 0.046(5) 0.031(4) 0.041(5) 0.000(4) 0.015(4) 0.002(4)
C17 0.040(4) 0.029(4) 0.048(5) -0.002(4) 0.016(4) -0.002(4)
C18 0.051(4) 0.030(3) 0.043(4) -0.003(6) 0.018(3) 0.000(5)
C19 0.061(5) 0.036(5) 0.042(5) -0.007(4) 0.019(4) -0.006(4)
C20 0.044(5) 0.046(5) 0.049(5) -0.008(4) 0.012(4) -0.007(4)
C21 0.068(6) 0.050(6) 0.049(6) -0.011(5) 0.032(5) -0.005(5)
C22 0.062(5) 0.028(4) 0.051(6) -0.001(4) 0.027(4) 0.001(4)

loop_
_atom_type_symbol
_atom_type_description
_atom_type_scat_dispersion_real
_atom_type_scat_dispersion_imag
_atom_type_scat_source
C C 0.0033 0.0016 'International Tables Vol C Tables 4.2.6.8 and 6.1.1.4'
H H 0.0000 0.0000 'International Tables Vol C Tables 4.2.6.8 and 6.1.1.4'
O O 0.0106 0.0060 'International Tables Vol C Tables 4.2.6.8 and 6.1.1.4'
Br Br -0.2901 2.4595 'International Tables Vol C Tables 4.2.6.8 and 6.1.1.4'

loop_
_geom_angle_atom_site_label_1
_geom_angle_atom_site_label_2
_geom_angle_atom_site_label_3
_geom_angle
O1 C1 C2 123.5(8)
O1 C1 C17 121.1(8)
C2 C1 C17 115.4(7)
C1 C2 C4 119.9(7)
C1 C2 C3 120.4(7)
C4 C2 C3 58.9(5)
C4 C3 C11 125.7(8)
C4 C3 C2 59.9(5)
C11 C3 C2 121.8(7)
C5 C4 C3 120.7(7)
C5 C4 C2 122.9(7)
C3 C4 C2 61.1(5)
C10 C5 C6 120.2(8)
C10 C5 C4 118.0(8)
C6 C5 C4 121.8(8)
C7 C6 C5 120.7(10)
C6 C7 C8 119.9(10)
C9 C8 C7 120.0(11)
C8 C9 C10 119.7(12)
C5 C10 C9 119.3(10)
C12 C11 C16 119.9(8)
C12 C11 C3 117.4(8)
C16 C11 C3 122.7(8)
C11 C12 C13 120.7(9)
C12 C13 C14 118.7(9)
C15 C14 C13 120.2(8)
C14 C15 C16 120.2(9)
C11 C16 C15 119.9(8)
C22 C17 C18 120.4(8)
C22 C17 C1 119.4(7)
C18 C17 C1 120.0(7)
C19 C18 C17 119.0(8)
C20 C19 C18 119.0(9)
C19 C20 C21 122.8(8)
C19 C20 Br1 118.2(7)
C21 C20 Br1 119.0(7)
C22 C21 C20 118.3(9)
C17 C22 C21 120.4(8)

loop_
_geom_bond_atom_site_label_1
_geom_bond_atom_site_label_2
_geom_bond_distance
Br1 C20 1.912(10)
O1 C1 1.214(12)
C1 C2 1.486(12)
C1 C17 1.517(13)
C2 C4 1.514(11)
C2 C3 1.532(11)
C3 C4 1.499(11)
C3 C11 1.504(11)
C4 C5 1.487(11)
C5 C10 1.362(12)
C5 C6 1.393(13)
C6 C7 1.382(13)
C7 C8 1.394(17)
C8 C9 1.370(17)
C9 C10 1.442(14)
C11 C12 1.366(11)
C11 C16 1.381(12)
C12 C13 1.397(12)
C13 C14 1.401(15)
C14 C15 1.363(13)
C15 C16 1.393(12)
C17 C22 1.377(12)
C17 C18 1.418(14)
C18 C19 1.393(11)
C19 C20 1.356(12)
C20 C21 1.400(14)
C21 C22 1.377(13)
O1S C1S 1.53(2)

loop_
_geom_torsion_atom_site_label_1
_geom_torsion_atom_site_label_2
_geom_torsion_atom_site_label_3
_geom_torsion_atom_site_label_4
_geom_torsion
O1 C1 C2 C4 8.8(12)
C17 C1 C2 C4 -171.4(7)
O1 C1 C2 C3 78.2(11)
C17 C1 C2 C3 -102.1(9)
C1 C2 C3 C4 -108.8(9)
C1 C2 C3 C11 6.9(12)
C4 C2 C3 C11 115.7(10)
C11 C3 C4 C5 137.3(8)
C2 C3 C4 C5 -113.2(8)
C11 C3 C4 C2 -109.5(9)
C1 C2 C4 C5 -140.6(8)
C3 C2 C4 C5 109.8(9)
C1 C2 C4 C3 109.6(8)
C3 C4 C5 C10 -135.2(8)
C2 C4 C5 C10 151.3(8)
C3 C4 C5 C6 45.2(11)
C2 C4 C5 C6 -28.3(12)
C10 C5 C6 C7 -0.3(13)
C4 C5 C6 C7 179.2(8)
C5 C6 C7 C8 2.3(14)
C6 C7 C8 C9 -4.2(15)
C7 C8 C9 C10 3.9(15)
C6 C5 C10 C9 0.1(13)
C4 C5 C10 C9 -179.5(8)
C8 C9 C10 C5 -1.9(15)
C4 C3 C11 C12 175.3(8)
C2 C3 C11 C12 101.6(10)
C4 C3 C11 C16 -3.3(12)
C2 C3 C11 C16 -76.9(10)
C16 C11 C12 C13 -4.9(13)
C3 C11 C12 C13 176.5(8)
C11 C12 C13 C14 4.9(13)
C12 C13 C14 C15 -4.8(13)
C13 C14 C15 C16 4.8(14)
C12 C11 C16 C15 4.7(12)
C3 C11 C16 C15 -176.8(8)
C14 C15 C16 C11 -4.7(13)
O1 C1 C17 C22 25.3(12)
C2 C1 C17 C22 -154.5(8)
O1 C1 C17 C18 -150.4(8)
C2 C1 C17 C18 29.8(11)
C22 C17 C18 C19 1.0(12)
C1 C17 C18 C19 176.6(7)
C17 C18 C19 C20 1.1(12)
C18 C19 C20 C21 -3.1(14)
C18 C19 C20 Br1 178.1(6)
C19 C20 C21 C22 2.8(14)
Br1 C20 C21 C22 -178.4(7)
C18 C17 C22 C21 -1.3(13)
C1 C17 C22 C21 -176.9(8)
C20 C21 C22 C17 -0.6(14)
